data_2228840
loop_
_publ_author_name
'Akkurt, Mehmet'
'T\"urktekin, Sevim'
'Jarrahpour, Aliasghar'
'Badrabady, Seid Ali Torabi'
'B\"uy\"ukg\"ung\"or, Orhan'

_publ_section_title
;
 3-(2,4-Dichlorophenoxy)-1-(4-methoxyphenyl)-4-(3-nitrophenyl)azetidin-2-one
;
_journal_coeditor_code OM2390
_journal_issue 1
_journal_name_full 'Acta Crystallographica Section E'
_journal_page_first o183
_journal_paper_doi 10.1107/S1600536810052645
_journal_volume 67
_journal_year 2011
_chemical_formula_iupac 'C22 H16 Cl2 N2 O5'
_chemical_formula_moiety 'C22 H16 Cl2 N2 O5'
_chemical_formula_sum 'C22 H16 Cl2 N2 O5'
_chemical_formula_weight 459.27
_chemical_name_systematic
;
3-(2,4-Dichlorophenoxy)-1-(4-methoxyphenyl)-4-(3-nitrophenyl)azetidin-2-one
;
_space_group_IT_number 61
_symmetry_cell_setting orthorhombic
_symmetry_space_group_name_Hall '-P 2ac 2ab'
_symmetry_space_group_name_H-M 'P b c a'
_atom_sites_solution_hydrogens geom
_atom_sites_solution_primary direct
_atom_sites_solution_secondary difmap
_cell_angle_alpha 90
_cell_angle_beta 90
_cell_angle_gamma 90
_cell_formula_units_Z 8
_cell_length_a 9.0406(2)
_cell_length_b 17.8177(5)
_cell_length_c 25.9964(6)
_cell_measurement_reflns_used 34508
_cell_measurement_temperature 296
_cell_measurement_theta_max 26.77
_cell_measurement_theta_min 1.39
_cell_volume 4187.57(18)
_computing_cell_refinement 'X-AREA (Stoe & Cie, 2002)'
_computing_data_collection 'X-AREA (Stoe & Cie, 2002)'
_computing_data_reduction 'X-RED32 (Stoe & Cie, 2002)'
_computing_molecular_graphics 'ORTEP-3 (Farrugia, 1997)'
_computing_publication_material 'WinGX (Farrugia, 1999)'
_computing_structure_refinement 'SHELXL97 (Sheldrick, 2008)'
_computing_structure_solution 'SIR97 (Altomare <i>et al.</i>,  1999)'
_diffrn_ambient_temperature 296
_diffrn_detector_area_resol_mean 6.67
_diffrn_measured_fraction_theta_full 0.998
_diffrn_measured_fraction_theta_max 0.998
_diffrn_measurement_device '2-circle goniometer'
_diffrn_measurement_device_type 'Stoe IPDS 2'
_diffrn_measurement_method \w
_diffrn_radiation_monochromator 'plane graphite'
_diffrn_radiation_type 'Mo K\a'
_diffrn_radiation_wavelength 0.71073
_diffrn_reflns_av_R_equivalents 0.0749
_diffrn_reflns_av_sigmaI/netI 0.0341
_diffrn_reflns_limit_h_max 11
_diffrn_reflns_limit_h_min -11
_diffrn_reflns_limit_k_max 22
_diffrn_reflns_limit_k_min -22
_diffrn_reflns_limit_l_max 32
_diffrn_reflns_limit_l_min -32
_diffrn_reflns_number 38140
_diffrn_reflns_reduction_process
;
;
_diffrn_reflns_theta_full 26.21
_diffrn_reflns_theta_max 26.21
_diffrn_reflns_theta_min 1.57
_exptl_absorpt_coefficient_mu 0.348
_exptl_absorpt_correction_T_max 0.909
_exptl_absorpt_correction_T_min 0.826
_exptl_absorpt_correction_type integration
_exptl_absorpt_process_details '(X-RED32; Stoe & Cie, 2002)'
_exptl_crystal_colour colourless
_exptl_crystal_density_diffrn 1.457
_exptl_crystal_density_method 'Not Measured'
_exptl_crystal_description prism
_exptl_crystal_F_000 1888
_exptl_crystal_size_max 0.570
_exptl_crystal_size_mid 0.413
_exptl_crystal_size_min 0.280
_refine_diff_density_max 0.226
_refine_diff_density_min -0.339
_refine_ls_extinction_coef 0.0019(5)
_refine_ls_extinction_expression FC^*^=KFC[1+0.001XFC^2^\L^3^/SIN(2\Q)]^-1/4^
_refine_ls_extinction_method 'SHELXL97 (Sheldrick, 2008)'
_refine_ls_goodness_of_fit_ref 1.047
_refine_ls_hydrogen_treatment constr
_refine_ls_matrix_type full
_refine_ls_number_parameters 282
_refine_ls_number_reflns 4199
_refine_ls_number_restraints 0
_refine_ls_restrained_S_all 1.047
_refine_ls_R_factor_all 0.0669
_refine_ls_R_factor_gt 0.0468
_refine_ls_shift/su_max 0.000
_refine_ls_shift/su_mean 0.000
_refine_ls_structure_factor_coef Fsqd
_refine_ls_weighting_details 'calc w=1/[\s^2^(Fo^2^)+(0.0700P)^2^+0.3877P] where P=(Fo^2^+2Fc^2^)/3'
_refine_ls_weighting_scheme calc
_refine_ls_wR_factor_gt 0.1184
_refine_ls_wR_factor_ref 0.1287
_reflns_number_gt 3153
_reflns_number_total 4199
_reflns_threshold_expression I>2\s(I)
_cod_data_source_file om2390.cif
_cod_data_source_block I
_cod_database_code 2228840
_cod_database_fobs_code 2228840

loop_
_symmetry_equiv_pos_site_id
_symmetry_equiv_pos_as_xyz
1 x,y,z
2 1/2-x,-y,1/2+z
3 1/2+x,1/2-y,-z
4 -x,1/2+y,1/2-z
5 -x,-y,-z
6 1/2+x,y,1/2-z
7 1/2-x,1/2+y,z
8 x,1/2-y,1/2+z

loop_
_atom_site_aniso_label
_atom_site_aniso_U_11
_atom_site_aniso_U_22
_atom_site_aniso_U_33
_atom_site_aniso_U_12
_atom_site_aniso_U_13
_atom_site_aniso_U_23
Cl1 0.0833(5) 0.0746(4) 0.1024(5) -0.0248(3) 0.0095(3) -0.0215(3)
Cl2 0.0737(4) 0.1076(6) 0.0944(5) 0.0119(4) 0.0284(3) -0.0017(4)
O1 0.0547(8) 0.0589(9) 0.0560(7) 0.0000(7) 0.0057(6) 0.0002(6)
O2 0.0927(13) 0.0846(12) 0.0791(10) 0.0041(10) 0.0313(9) 0.0292(9)
O3 0.194(3) 0.1049(16) 0.0724(11) -0.0032(17) 0.0507(14) 0.0294(10)
O4 0.161(2) 0.0992(16) 0.1027(15) -0.0574(17) 0.0489(15) -0.0058(13)
O5 0.0724(11) 0.1072(15) 0.0946(12) 0.0299(11) 0.0292(9) 0.0270(11)
N1 0.0581(10) 0.0616(11) 0.0496(8) 0.0027(9) 0.0153(7) 0.0052(7)
N2 0.119(2) 0.0620(13) 0.0757(14) 0.0005(14) 0.0386(13) 0.0087(10)
C1 0.0516(11) 0.0512(11) 0.0485(9) 0.0041(9) -0.0012(8) 0.0065(8)
C2 0.0615(12) 0.0478(11) 0.0579(10) -0.0003(9) -0.0014(9) 0.0013(8)
C3 0.0738(15) 0.0539(12) 0.0615(11) 0.0062(11) 0.0063(10) -0.0056(9)
C4 0.0605(13) 0.0668(14) 0.0603(11) 0.0068(11) 0.0071(9) 0.0041(10)
C5 0.0553(12) 0.0725(14) 0.0621(11) -0.0060(11) 0.0001(9) 0.0017(10)
C6 0.0594(12) 0.0628(13) 0.0523(10) -0.0027(10) -0.0015(9) -0.0060(9)
C7 0.0609(12) 0.0654(13) 0.0442(9) 0.0040(10) 0.0027(8) 0.0022(9)
C8 0.0684(13) 0.0693(14) 0.0451(9) 0.0016(11) 0.0107(9) 0.0056(9)
C9 0.0538(11) 0.0610(13) 0.0457(9) -0.0024(10) 0.0092(8) -0.0028(8)
C10 0.0512(11) 0.0529(11) 0.0461(9) 0.0053(9) 0.0111(8) 0.0042(8)
C11 0.0569(12) 0.0695(14) 0.0524(10) -0.0043(10) 0.0026(9) 0.0046(9)
C12 0.0780(16) 0.0854(17) 0.0551(11) -0.0040(13) -0.0052(11) -0.0028(11)
C13 0.0942(18) 0.0748(16) 0.0507(10) 0.0088(14) 0.0085(11) 0.0055(11)
C14 0.0803(15) 0.0532(12) 0.0553(11) 0.0092(11) 0.0237(10) 0.0102(9)
C15 0.0627(12) 0.0493(11) 0.0576(10) 0.0027(10) 0.0134(9) -0.0015(9)
C16 0.0550(11) 0.0611(12) 0.0460(9) 0.0001(10) 0.0110(8) -0.0033(8)
C17 0.0656(13) 0.0640(13) 0.0547(11) -0.0022(11) 0.0173(9) 0.0018(9)
C18 0.0588(13) 0.0769(16) 0.0618(11) -0.0014(12) 0.0203(10) -0.0004(11)
C19 0.0609(13) 0.0759(16) 0.0604(11) 0.0090(11) 0.0145(10) -0.0013(10)
C20 0.0758(15) 0.0774(16) 0.0719(13) 0.0126(13) 0.0243(11) 0.0179(12)
C21 0.0666(14) 0.0698(15) 0.0691(13) 0.0067(12) 0.0269(11) 0.0123(11)
C22 0.086(2) 0.110(2) 0.0834(16) 0.0294(17) 0.0107(14) 0.0117(15)

loop_
_atom_site_type_symbol
_atom_site_label
_atom_site_fract_x
_atom_site_fract_y
_atom_site_fract_z
_atom_site_U_iso_or_equiv
_atom_site_thermal_displace_type
_atom_site_calc_flag
_atom_site_refinement_flags
_atom_site_occupancy
Cl Cl1 0.21262(8) 0.86082(4) 0.66036(3) 0.0868(3) Uani . . 1.000
Cl Cl2 -0.34474(8) 0.78256(5) 0.70616(3) 0.0919(3) Uani . . 1.000
O O1 0.19780(15) 0.74409(8) 0.58582(5) 0.0565(5) Uani . . 1.000
O O2 0.4456(2) 0.72877(11) 0.50535(6) 0.0855(7) Uani . . 1.000
O O3 0.0887(3) 0.49540(13) 0.78799(7) 0.1238(12) Uani . . 1.000
O O4 0.0058(3) 0.45763(14) 0.71618(9) 0.1210(10) Uani . . 1.000
O O5 0.9134(2) 0.44061(12) 0.55088(7) 0.0914(7) Uani . . 1.000
N N1 0.4083(2) 0.61733(10) 0.55214(6) 0.0564(6) Uani . . 1.000
N N2 0.0844(3) 0.49729(13) 0.74126(8) 0.0856(9) Uani . . 1.000
C C1 0.0686(2) 0.74787(11) 0.61302(7) 0.0504(6) Uani . . 1.000
C C2 0.0615(2) 0.80367(12) 0.65049(7) 0.0557(6) Uani . . 1.000
C C3 -0.0640(3) 0.81334(13) 0.67948(8) 0.0631(7) Uani . . 1.000
C C4 -0.1839(3) 0.76777(13) 0.67092(8) 0.0625(7) Uani . . 1.000
C C5 -0.1788(2) 0.71157(14) 0.63466(8) 0.0633(7) Uani . . 1.000
C C6 -0.0516(2) 0.70191(13) 0.60600(7) 0.0582(7) Uani . . 1.000
C C7 0.2181(2) 0.68260(13) 0.55226(7) 0.0568(7) Uani . . 1.000
C C8 0.3747(3) 0.68511(13) 0.53065(7) 0.0609(7) Uani . . 1.000
C C9 0.2637(2) 0.60649(12) 0.57725(7) 0.0535(6) Uani . . 1.000
C C10 0.2670(2) 0.60270(11) 0.63547(6) 0.0501(6) Uani . . 1.000
C C11 0.3591(2) 0.64886(13) 0.66385(7) 0.0596(7) Uani . . 1.000
C C12 0.3587(3) 0.64666(15) 0.71726(8) 0.0728(9) Uani . . 1.000
C C13 0.2688(3) 0.59739(15) 0.74266(8) 0.0732(9) Uani . . 1.000
C C14 0.1795(3) 0.55169(13) 0.71435(8) 0.0629(7) Uani . . 1.000
C C15 0.1755(2) 0.55356(12) 0.66085(7) 0.0565(6) Uani . . 1.000
C C16 0.5354(2) 0.57158(12) 0.55186(7) 0.0540(6) Uani . . 1.000
C C17 0.6591(2) 0.59165(13) 0.52329(8) 0.0614(7) Uani . . 1.000
C C18 0.7819(2) 0.54645(14) 0.52407(8) 0.0658(8) Uani . . 1.000
C C19 0.7845(3) 0.48143(15) 0.55296(8) 0.0657(8) Uani . . 1.000
C C20 0.6621(3) 0.46155(15) 0.58117(9) 0.0750(8) Uani . . 1.000
C C21 0.5384(3) 0.50650(14) 0.58026(8) 0.0685(8) Uani . . 1.000
C C22 0.9267(3) 0.37785(19) 0.58396(10) 0.0931(11) Uani . . 1.000
H H3 -0.06780 0.85040 0.70460 0.0760 Uiso calc R 1.000
H H5 -0.26000 0.68050 0.62950 0.0760 Uiso calc R 1.000
H H6 -0.04730 0.66380 0.58160 0.0700 Uiso calc R 1.000
H H7 0.14100 0.67790 0.52590 0.0680 Uiso calc R 1.000
H H9 0.20930 0.56420 0.56230 0.0640 Uiso calc R 1.000
H H11 0.42220 0.68190 0.64690 0.0720 Uiso calc R 1.000
H H12 0.41990 0.67880 0.73580 0.0870 Uiso calc R 1.000
H H13 0.26850 0.59510 0.77840 0.0880 Uiso calc R 1.000
H H15 0.11210 0.52220 0.64270 0.0680 Uiso calc R 1.000
H H17 0.65860 0.63540 0.50380 0.0740 Uiso calc R 1.000
H H18 0.86460 0.55980 0.50490 0.0790 Uiso calc R 1.000
H H20 0.66290 0.41790 0.60080 0.0900 Uiso calc R 1.000
H H21 0.45550 0.49260 0.59920 0.0820 Uiso calc R 1.000
H H22A 0.84910 0.34270 0.57660 0.1110 Uiso calc R 1.000
H H22B 0.91910 0.39410 0.61910 0.1110 Uiso calc R 1.000
H H22C 1.02090 0.35420 0.57860 0.1110 Uiso calc R 1.000

loop_
_atom_type_symbol
_atom_type_description
_atom_type_scat_dispersion_real
_atom_type_scat_dispersion_imag
_atom_type_scat_source
C C 0.0033 0.0016 ' International Tables Vol C Tables 4.2.6.8 and 6.1.1.4'
H H 0.0000 0.0000 ' International Tables Vol C Tables 4.2.6.8 and 6.1.1.4'
Cl Cl 0.1484 0.1585 ' International Tables Vol C Tables 4.2.6.8 and 6.1.1.4'
N N 0.0061 0.0033 ' International Tables Vol C Tables 4.2.6.8 and 6.1.1.4'
O O 0.0106 0.0060 ' International Tables Vol C Tables 4.2.6.8 and 6.1.1.4'

loop_
_exptl_crystal_face_index_h
_exptl_crystal_face_index_k
_exptl_crystal_face_index_l
_exptl_crystal_face_perp_dist
0 4 3 0.1480
-1 -6 3 0.1430
0 3 -1 0.2050
0 -1 -7 0.2190
0 -1 6 0.2930
0 -5 3 0.1560
-1 0 5 0.2690
1 -3 -4 0.1900
2 -5 -5 0.1990
1 -5 3 0.1930
1 2 -7 0.3080
0 6 -1 0.1960
1 3 -5 0.3150
5 5 6 0.1780
-3 -4 -5 0.1660
-1 0 1 0.1780
5 -1 -7 0.2800
-4 1 -6 0.2180
-4 3 3 0.1750
-2 5 -2 0.2070
5 -5 1 0.2260

loop_
_geom_angle_atom_site_label_1
_geom_angle_atom_site_label_2
_geom_angle_atom_site_label_3
_geom_angle_site_symmetry_1
_geom_angle_site_symmetry_2
_geom_angle_site_symmetry_3
_geom_angle
_geom_angle_publ_flag
C1 O1 C7 . . . 117.95(15) no
C19 O5 C22 . . . 117.8(2) no
C8 N1 C9 . . . 95.73(17) no
C8 N1 C16 . . . 133.74(19) no
C9 N1 C16 . . . 130.53(17) no
O3 N2 O4 . . . 123.2(3) no
O3 N2 C14 . . . 118.3(2) no
O4 N2 C14 . . . 118.5(2) no
O1 C1 C2 . . . 115.86(16) no
O1 C1 C6 . . . 125.32(17) no
C2 C1 C6 . . . 118.82(17) no
Cl1 C2 C1 . . . 119.29(14) no
Cl1 C2 C3 . . . 119.96(16) no
C1 C2 C3 . . . 120.76(19) no
C2 C3 C4 . . . 119.3(2) no
Cl2 C4 C3 . . . 119.04(17) no
Cl2 C4 C5 . . . 119.95(19) no
C3 C4 C5 . . . 121.0(2) no
C4 C5 C6 . . . 119.2(2) no
C1 C6 C5 . . . 120.9(2) no
O1 C7 C8 . . . 109.01(16) no
O1 C7 C9 . . . 116.85(15) no
C8 C7 C9 . . . 86.19(15) no
O2 C8 N1 . . . 132.6(2) no
O2 C8 C7 . . . 135.7(2) no
N1 C8 C7 . . . 91.71(17) no
N1 C9 C7 . . . 86.33(14) no
N1 C9 C10 . . . 115.51(15) no
C7 C9 C10 . . . 117.40(16) no
C9 C10 C11 . . . 121.20(17) no
C9 C10 C15 . . . 119.76(16) no
C11 C10 C15 . . . 119.03(16) no
C10 C11 C12 . . . 121.0(2) no
C11 C12 C13 . . . 120.2(2) no
C12 C13 C14 . . . 118.4(2) no
N2 C14 C13 . . . 118.87(19) no
N2 C14 C15 . . . 118.4(2) no
C13 C14 C15 . . . 122.7(2) no
C10 C15 C14 . . . 118.67(19) no
N1 C16 C17 . . . 120.69(19) no
N1 C16 C21 . . . 120.09(18) no
C17 C16 C21 . . . 119.2(2) no
C16 C17 C18 . . . 119.5(2) no
C17 C18 C19 . . . 121.0(2) no
O5 C19 C18 . . . 115.9(2) no
O5 C19 C20 . . . 124.6(2) no
C18 C19 C20 . . . 119.5(2) no
C19 C20 C21 . . . 119.7(2) no
C16 C21 C20 . . . 121.1(2) no
C2 C3 H3 . . . 120.00 no
C4 C3 H3 . . . 120.00 no
C4 C5 H5 . . . 120.00 no
C6 C5 H5 . . . 120.00 no
C1 C6 H6 . . . 120.00 no
C5 C6 H6 . . . 120.00 no
O1 C7 H7 . . . 114.00 no
C8 C7 H7 . . . 114.00 no
C9 C7 H7 . . . 114.00 no
N1 C9 H9 . . . 112.00 no
C7 C9 H9 . . . 112.00 no
C10 C9 H9 . . . 112.00 no
C10 C11 H11 . . . 120.00 no
C12 C11 H11 . . . 120.00 no
C11 C12 H12 . . . 120.00 no
C13 C12 H12 . . . 120.00 no
C12 C13 H13 . . . 121.00 no
C14 C13 H13 . . . 121.00 no
C10 C15 H15 . . . 121.00 no
C14 C15 H15 . . . 121.00 no
C16 C17 H17 . . . 120.00 no
C18 C17 H17 . . . 120.00 no
C17 C18 H18 . . . 120.00 no
C19 C18 H18 . . . 120.00 no
C19 C20 H20 . . . 120.00 no
C21 C20 H20 . . . 120.00 no
C16 C21 H21 . . . 120.00 no
C20 C21 H21 . . . 119.00 no
O5 C22 H22A . . . 109.00 no
O5 C22 H22B . . . 109.00 no
O5 C22 H22C . . . 109.00 no
H22A C22 H22B . . . 110.00 no
H22A C22 H22C . . . 109.00 no
H22B C22 H22C . . . 109.00 no

loop_
_geom_bond_atom_site_label_1
_geom_bond_atom_site_label_2
_geom_bond_site_symmetry_1
_geom_bond_site_symmetry_2
_geom_bond_distance
_geom_bond_publ_flag
Cl1 C2 . . 1.723(2) no
Cl2 C4 . . 1.739(3) no
O1 C1 . . 1.367(2) no
O1 C7 . . 1.413(3) no
O2 C8 . . 1.204(3) no
O3 N2 . . 1.216(3) no
O4 N2 . . 1.196(3) no
O5 C19 . . 1.375(3) no
O5 C22 . . 1.416(4) no
N1 C8 . . 1.365(3) no
N1 C9 . . 1.474(3) no
N1 C16 . . 1.409(3) no
N2 C14 . . 1.472(3) no
C1 C2 . . 1.393(3) no
C1 C6 . . 1.373(3) no
C2 C3 . . 1.373(3) no
C3 C4 . . 1.373(4) no
C4 C5 . . 1.376(3) no
C5 C6 . . 1.381(3) no
C7 C8 . . 1.524(3) no
C7 C9 . . 1.559(3) no
C9 C10 . . 1.515(2) no
C10 C11 . . 1.384(3) no
C10 C15 . . 1.373(3) no
C11 C12 . . 1.389(3) no
C12 C13 . . 1.367(4) no
C13 C14 . . 1.363(3) no
C14 C15 . . 1.392(3) no
C16 C17 . . 1.389(3) no
C16 C21 . . 1.375(3) no
C17 C18 . . 1.372(3) no
C18 C19 . . 1.381(3) no
C19 C20 . . 1.374(4) no
C20 C21 . . 1.376(4) no
C3 H3 . . 0.9300 no
C5 H5 . . 0.9300 no
C6 H6 . . 0.9300 no
C7 H7 . . 0.9800 no
C9 H9 . . 0.9800 no
C11 H11 . . 0.9300 no
C12 H12 . . 0.9300 no
C13 H13 . . 0.9300 no
C15 H15 . . 0.9300 no
C17 H17 . . 0.9300 no
C18 H18 . . 0.9300 no
C20 H20 . . 0.9300 no
C21 H21 . . 0.9300 no
C22 H22A . . 0.9600 no
C22 H22B . . 0.9600 no
C22 H22C . . 0.9600 no

loop_
_geom_contact_atom_site_label_1
_geom_contact_atom_site_label_2
_geom_contact_distance
_geom_contact_site_symmetry_1
_geom_contact_site_symmetry_2
_geom_contact_publ_flag
Cl1 O1 2.8458(16) . . no
Cl1 O4 3.400(3) . 7_555 no
Cl1 C15 3.580(2) . 7_555 no
Cl2 C12 3.624(3) . 1_455 no
Cl2 O4 3.452(3) . 7_455 no
Cl2 C3 3.615(2) . 6_456 no
Cl2 C12 3.635(3) . 6_456 no
Cl2 H12 2.9200 . 1_455 no
Cl2 H22B 3.0900 . 7_555 no
O1 Cl1 2.8458(16) . . no
O1 O2 3.077(2) . . no
O1 N1 3.081(2) . . no
O1 C11 3.020(2) . . no
O2 C7 3.287(3) . 3_566 no
O2 O1 3.077(2) . . no
O2 C17 3.148(3) . . no
O2 C1 3.298(2) . 3_566 no
O2 C6 3.147(3) . 3_566 no
O3 C3 3.360(3) . 4_546 no
O3 C12 3.407(4) . 6_456 no
O4 Cl1 3.400(3) . 7_545 no
O4 Cl2 3.452(3) . 7_445 no
O5 C18 3.382(3) . 5_766 no
O1 H11 2.8000 . . no
O2 H7 2.5600 . 3_566 no
O2 H17 2.5500 . . no
O3 H13 2.4200 . . no
O3 H3 2.6000 . 4_546 no
O4 H15 2.4300 . . no
O4 H22B 2.8700 . 1_455 no
O4 H3 2.8600 . 4_546 no
O5 H18 2.4800 . 5_766 no
N1 O1 3.081(2) . . no
N2 C13 3.391(4) . 6_456 no
N1 H11 2.7200 . . no
C1 C10 3.201(3) . . no
C1 C11 3.429(3) . . no
C1 O2 3.298(2) . 3_466 no
C3 O3 3.360(3) . 4_556 no
C3 Cl2 3.615(2) . 6_556 no
C6 C10 3.465(3) . . no
C6 C9 3.402(3) . . no
C6 O2 3.147(3) . 3_466 no
C7 O2 3.287(3) . 3_466 no
C8 C11 3.525(3) . . no
C9 C6 3.402(3) . . no
C10 C21 3.319(3) . . no
C10 C6 3.465(3) . . no
C10 C1 3.201(3) . . no
C11 O1 3.020(2) . . no
C11 C16 3.593(3) . . no
C11 C8 3.525(3) . . no
C11 C1 3.429(3) . . no
C12 O3 3.407(4) . 6_556 no
C12 Cl2 3.635(3) . 6_556 no
C12 Cl2 3.624(3) . 1_655 no
C13 N2 3.391(4) . 6_556 no
C15 Cl1 3.580(2) . 7_545 no
C16 C11 3.593(3) . . no
C17 O2 3.148(3) . . no
C18 O5 3.382(3) . 5_766 no
C21 C10 3.319(3) . . no
C3 H20 2.9100 . 7_555 no
C4 H12 3.0500 . 6_456 no
C6 H7 2.7500 . . no
C7 H11 3.0800 . . no
C7 H6 2.5400 . . no
C8 H17 2.8000 . . no
C8 H11 3.0500 . . no
C9 H21 2.7300 . . no
C9 H6 2.9900 . . no
C10 H21 2.7600 . . no
C18 H6 3.0000 . 1_655 no
C18 H9 2.9900 . 5_666 no
C20 H22A 2.7100 . . no
C20 H22B 2.8000 . . no
C22 H20 2.5300 . . no
C22 H7 3.0900 . 5_666 no
H3 O3 2.6000 . 4_556 no
H3 O4 2.8600 . 4_556 no
H6 C7 2.5400 . . no
H6 C9 2.9900 . . no
H6 C18 3.0000 . 1_455 no
H6 H7 2.2500 . . no
H7 C6 2.7500 . . no
H7 H6 2.2500 . . no
H7 O2 2.5600 . 3_466 no
H7 C22 3.0900 . 5_666 no
H9 H15 2.3900 . . no
H9 C18 2.9900 . 5_666 no
H11 O1 2.8000 . . no
H11 N1 2.7200 . . no
H11 C7 3.0800 . . no
H11 C8 3.0500 . . no
H12 Cl2 2.9200 . 1_655 no
H12 C4 3.0500 . 6_556 no
H13 O3 2.4200 . . no
H15 O4 2.4300 . . no
H15 H9 2.3900 . . no
H17 O2 2.5500 . . no
H17 C8 2.8000 . . no
H18 O5 2.4800 . 5_766 no
H20 C22 2.5300 . . no
H20 H22A 2.2400 . . no
H20 H22B 2.4000 . . no
H20 C3 2.9100 . 7_545 no
H21 C9 2.7300 . . no
H21 C10 2.7600 . . no
H22A C20 2.7100 . . no
H22A H20 2.2400 . . no
H22B O4 2.8700 . 1_655 no
H22B C20 2.8000 . . no
H22B H20 2.4000 . . no
H22B Cl2 3.0900 . 7_545 no

loop_
_geom_hbond_atom_site_label_D
_geom_hbond_atom_site_label_H
_geom_hbond_atom_site_label_A
_geom_hbond_site_symmetry_A
_geom_hbond_distance_DH
_geom_hbond_distance_HA
_geom_hbond_distance_DA
_geom_hbond_angle_DHA
_geom_hbond_publ_flag
C3 H3 O3 4_556 0.93 2.60 3.360(3) 140 yes
C7 H7 O2 3_466 0.98 2.56 3.287(3) 131 yes
C17 H17 O2 . 0.93 2.55 3.148(3) 123 yes
C18 H18 O5 5_766 0.93 2.48 3.382(3) 165 yes

loop_
_geom_torsion_atom_site_label_1
_geom_torsion_atom_site_label_2
_geom_torsion_atom_site_label_3
_geom_torsion_atom_site_label_4
_geom_torsion_site_symmetry_1
_geom_torsion_site_symmetry_2
_geom_torsion_site_symmetry_3
_geom_torsion_site_symmetry_4
_geom_torsion
_geom_torsion_publ_flag
C7 O1 C1 C2 . . . . 171.82(16) no
C7 O1 C1 C6 . . . . -8.5(3) no
C1 O1 C7 C9 . . . . -78.4(2) no
C1 O1 C7 C8 . . . . -173.88(16) no
C22 O5 C19 C18 . . . . 173.6(2) no
C22 O5 C19 C20 . . . . -6.6(4) no
C16 N1 C8 O2 . . . . -2.3(4) no
C8 N1 C16 C21 . . . . 176.3(2) no
C8 N1 C16 C17 . . . . -3.4(3) no
C9 N1 C16 C17 . . . . 177.12(19) no
C16 N1 C9 C10 . . . . 62.5(3) no
C8 N1 C9 C7 . . . . 1.56(15) no
C9 N1 C8 C7 . . . . -1.60(15) no
C16 N1 C8 C7 . . . . 178.8(2) no
C9 N1 C8 O2 . . . . 177.4(2) no
C9 N1 C16 C21 . . . . -3.3(3) no
C16 N1 C9 C7 . . . . -178.78(19) no
C8 N1 C9 C10 . . . . -117.14(19) no
O4 N2 C14 C15 . . . . -1.1(4) no
O3 N2 C14 C15 . . . . 179.6(2) no
O4 N2 C14 C13 . . . . 179.6(3) no
O3 N2 C14 C13 . . . . 0.3(4) no
C6 C1 C2 C3 . . . . -0.9(3) no
C2 C1 C6 C5 . . . . 1.4(3) no
O1 C1 C6 C5 . . . . -178.31(19) no
C6 C1 C2 Cl1 . . . . 179.03(15) no
O1 C1 C2 C3 . . . . 178.88(18) no
O1 C1 C2 Cl1 . . . . -1.2(2) no
C1 C2 C3 C4 . . . . -0.6(3) no
Cl1 C2 C3 C4 . . . . 179.51(17) no
C2 C3 C4 C5 . . . . 1.6(3) no
C2 C3 C4 Cl2 . . . . -177.69(17) no
C3 C4 C5 C6 . . . . -1.0(3) no
Cl2 C4 C5 C6 . . . . 178.21(17) no
C4 C5 C6 C1 . . . . -0.5(3) no
C8 C7 C9 C10 . . . . 115.53(17) no
C9 C7 C8 O2 . . . . -177.4(3) no
O1 C7 C9 N1 . . . . -110.79(16) no
O1 C7 C8 O2 . . . . -60.3(3) no
C9 C7 C8 N1 . . . . 1.51(15) no
O1 C7 C8 N1 . . . . 118.62(16) no
O1 C7 C9 C10 . . . . 6.1(2) no
C8 C7 C9 N1 . . . . -1.40(14) no
C7 C9 C10 C11 . . . . -60.5(2) no
C7 C9 C10 C15 . . . . 118.4(2) no
N1 C9 C10 C11 . . . . 39.2(3) no
N1 C9 C10 C15 . . . . -141.92(19) no
C9 C10 C11 C12 . . . . 178.2(2) no
C11 C10 C15 C14 . . . . -0.4(3) no
C15 C10 C11 C12 . . . . -0.8(3) no
C9 C10 C15 C14 . . . . -179.34(19) no
C10 C11 C12 C13 . . . . 1.4(4) no
C11 C12 C13 C14 . . . . -0.7(4) no
C12 C13 C14 C15 . . . . -0.5(4) no
C12 C13 C14 N2 . . . . 178.8(2) no
C13 C14 C15 C10 . . . . 1.0(4) no
N2 C14 C15 C10 . . . . -178.2(2) no
N1 C16 C21 C20 . . . . -179.0(2) no
C17 C16 C21 C20 . . . . 0.6(3) no
N1 C16 C17 C18 . . . . 179.40(19) no
C21 C16 C17 C18 . . . . -0.2(3) no
C16 C17 C18 C19 . . . . -0.2(3) no
C17 C18 C19 C20 . . . . 0.3(3) no
C17 C18 C19 O5 . . . . -179.9(2) no
O5 C19 C20 C21 . . . . -179.7(2) no
C18 C19 C20 C21 . . . . 0.1(4) no
C19 C20 C21 C16 . . . . -0.6(4) no
